data_4131008
loop_
_publ_author_name
'Wang, Xiao-Ye'
'Wang, Xin-Chang'
'Narita, Akimitsu'
'Wagner, Manfred'
'Cao, Xiao-Yu'
'Feng, Xinliang'
'M\"ullen, Klaus'

_publ_section_title
;
 Synthesis, Structure, and Chiroptical Properties of a Double
 [7]Heterohelicene.
;
_journal_issue 39
_journal_name_full 'Journal of the American Chemical Society'
_journal_page_first 12783
_journal_page_last 12786
_journal_paper_doi 10.1021/jacs.6b08664
_journal_volume 138
_journal_year 2016
_chemical_formula_moiety 'C46 H24 B2 O4'
_chemical_formula_sum 'C46 H24 B2 O4'
_chemical_formula_weight 662.3
_space_group_crystal_system triclinic
_space_group_IT_number 2
_space_group_name_Hall '-P 1'
_space_group_name_H-M_alt 'P -1'
_atom_sites_solution_hydrogens geom
_audit_creation_method SHELXL-2014/7
_cell_angle_alpha 106.582(4)
_cell_angle_beta 94.206(5)
_cell_angle_gamma 97.026(5)
_cell_formula_units_Z 2
_cell_length_a 8.7409(5)
_cell_length_b 10.9925(6)
_cell_length_c 17.4245(10)
_cell_measurement_reflns_used 10787
_cell_measurement_temperature 193(2)
_cell_measurement_theta_max 28.42
_cell_measurement_theta_min 2.46
_cell_volume 1582.20(16)
_computing_cell_refinement 'STOE X-AREA'
_computing_data_collection 'STOE X-AREA'
_computing_data_reduction 'STOE X-RED'
_computing_structure_refinement 'SHELXL-2014/7 (Sheldrick, 2014)'
_computing_structure_solution SHELXT-2014
_diffrn_ambient_temperature 193(2)
_diffrn_detector 'image plate (34 cm diameter)'
_diffrn_detector_area_resol_mean 6.67
_diffrn_detector_type STOE
_diffrn_measured_fraction_theta_full 0.995
_diffrn_measured_fraction_theta_max 0.993
_diffrn_measurement_device '2-circle goniometer'
_diffrn_measurement_device_type 'STOE IPDS 2T'
_diffrn_radiation_type MoK\a
_diffrn_radiation_wavelength 0.71073
_diffrn_reflns_av_R_equivalents 0.0295
_diffrn_reflns_av_unetI/netI 0.0451
_diffrn_reflns_Laue_measured_fraction_full 0.995
_diffrn_reflns_Laue_measured_fraction_max 0.993
_diffrn_reflns_limit_h_max 11
_diffrn_reflns_limit_h_min -11
_diffrn_reflns_limit_k_max 14
_diffrn_reflns_limit_k_min -14
_diffrn_reflns_limit_l_max 23
_diffrn_reflns_limit_l_min -23
_diffrn_reflns_number 15121
_diffrn_reflns_point_group_measured_fraction_full 0.995
_diffrn_reflns_point_group_measured_fraction_max 0.993
_diffrn_reflns_theta_full 25.242
_diffrn_reflns_theta_max 28.261
_diffrn_reflns_theta_min 2.455
_diffrn_source 'sealed X-ray tube, 12 x 0.4 mm long-fine focus'
_exptl_absorpt_coefficient_mu 0.087
_exptl_absorpt_correction_type none
_exptl_crystal_colour brown
_exptl_crystal_density_diffrn 1.390
_exptl_crystal_description block
_exptl_crystal_F_000 684
_exptl_crystal_size_max 0.170
_exptl_crystal_size_mid 0.160
_exptl_crystal_size_min 0.080
_refine_diff_density_max 0.391
_refine_diff_density_min -0.209
_refine_diff_density_rms 0.044
_refine_ls_extinction_method none
_refine_ls_goodness_of_fit_ref 1.009
_refine_ls_hydrogen_treatment constr
_refine_ls_matrix_type full
_refine_ls_number_parameters 469
_refine_ls_number_reflns 7784
_refine_ls_number_restraints 0
_refine_ls_restrained_S_all 1.009
_refine_ls_R_factor_all 0.0865
_refine_ls_R_factor_gt 0.0479
_refine_ls_shift/su_max 0.000
_refine_ls_shift/su_mean 0.000
_refine_ls_structure_factor_coef Fsqd
_refine_ls_weighting_details 'w=1/[\s^2^(Fo^2^)+(0.0666P)^2^+0.1687P] where P=(Fo^2^+2Fc^2^)/3'
_refine_ls_weighting_scheme calc
_refine_ls_wR_factor_gt 0.1153
_refine_ls_wR_factor_ref 0.1351
_reflns_Friedel_coverage 0.000
_reflns_number_gt 4942
_reflns_number_total 7784
_reflns_threshold_expression 'I > 2\s(I)'
_cod_data_source_file ja6b08664_si_002.cif
_cod_data_source_block w1597h
_cod_database_code 4131008
_shelx_shelxl_version_number 2014/7
_shelx_space_group_comment
;
The symmetry employed for this shelxl refinement is uniquely defined
by the following loop, which should always be used as a source of
symmetry information in preference to the above space-group names.
They are only intended as comments.
;
_shelx_estimated_absorpt_t_min 0.985
_shelx_estimated_absorpt_t_max 0.993

loop_
_space_group_symop_operation_xyz
'x, y, z'
'-x, -y, -z'

loop_
_atom_site_label
_atom_site_type_symbol
_atom_site_fract_x
_atom_site_fract_y
_atom_site_fract_z
_atom_site_U_iso_or_equiv
_atom_site_adp_type
_atom_site_occupancy
_atom_site_site_symmetry_order
_atom_site_calc_flag
_atom_site_refinement_flags_posn
_atom_site_refinement_flags_adp
B1 B 0.4385(2) 0.48996(18) 0.27477(13) 0.0325(4) Uani 1 1 d . .
O2 O 0.34533(15) 0.54505(11) 0.33035(8) 0.0383(3) Uani 1 1 d . .
C3 C 0.3128(2) 0.48931(16) 0.38990(11) 0.0356(4) Uani 1 1 d . .
C4 C 0.2333(2) 0.56088(19) 0.44997(14) 0.0462(5) Uani 1 1 d . .
H4 H 0.2010 0.6384 0.4458 0.055 Uiso 1 1 calc R U
C5 C 0.2029(3) 0.5188(2) 0.51404(14) 0.0501(5) Uani 1 1 d . .
H5 H 0.1426 0.5641 0.5526 0.060 Uiso 1 1 calc R U
C6 C 0.2596(2) 0.40848(19) 0.52430(12) 0.0428(4) Uani 1 1 d . .
C7 C 0.2423(3) 0.3716(2) 0.59493(13) 0.0531(6) Uani 1 1 d . .
H7 H 0.1844 0.4178 0.6344 0.064 Uiso 1 1 calc R U
C8 C 0.3066(3) 0.2715(2) 0.60755(13) 0.0552(6) Uani 1 1 d . .
H8 H 0.2922 0.2472 0.6549 0.066 Uiso 1 1 calc R U
C9 C 0.3948(2) 0.2042(2) 0.54994(12) 0.0457(5) Uani 1 1 d . .
H9 H 0.4433 0.1363 0.5596 0.055 Uiso 1 1 calc R U
C10 C 0.4112(2) 0.23551(18) 0.48011(11) 0.0376(4) Uani 1 1 d . .
H10 H 0.4712 0.1889 0.4419 0.045 Uiso 1 1 calc R U
C11 C 0.3403(2) 0.33659(17) 0.46347(11) 0.0348(4) Uani 1 1 d . .
C12 C 0.35398(19) 0.37108(15) 0.39003(11) 0.0315(3) Uani 1 1 d . .
C13 C 0.41116(18) 0.29135(15) 0.31817(10) 0.0282(3) Uani 1 1 d . .
C14 C 0.47261(19) 0.35445(15) 0.26498(10) 0.0286(3) Uani 1 1 d . .
C15 C 0.55831(18) 0.29966(14) 0.20170(10) 0.0278(3) Uani 1 1 d . .
C16 C 0.58647(19) 0.37038(16) 0.14260(10) 0.0309(3) Uani 1 1 d . .
C17 C 0.6327(2) 0.31463(17) 0.06381(11) 0.0333(4) Uani 1 1 d . .
C18 C 0.6108(2) 0.18074(17) 0.02501(11) 0.0360(4) Uani 1 1 d . .
H18 H 0.5619 0.1239 0.0510 0.043 Uiso 1 1 calc R U
C19 C 0.6584(2) 0.1318(2) -0.04861(12) 0.0420(4) Uani 1 1 d . .
H19 H 0.6407 0.0416 -0.0735 0.050 Uiso 1 1 calc R U
C20 C 0.7333(3) 0.2125(2) -0.08845(12) 0.0489(5) Uani 1 1 d . .
H20 H 0.7726 0.1772 -0.1382 0.059 Uiso 1 1 calc R U
C21 C 0.7488(3) 0.3410(2) -0.05504(13) 0.0518(5) Uani 1 1 d . .
H21 H 0.7969 0.3957 -0.0827 0.062 Uiso 1 1 calc R U
C22 C 0.6952(2) 0.39659(19) 0.02004(12) 0.0418(4) Uani 1 1 d . .
C23 C 0.6958(3) 0.5308(2) 0.05087(14) 0.0507(5) Uani 1 1 d . .
H23 H 0.7446 0.5867 0.0242 0.061 Uiso 1 1 calc R U
C24 C 0.6275(3) 0.58043(19) 0.11790(13) 0.0460(5) Uani 1 1 d . .
H24 H 0.6191 0.6693 0.1350 0.055 Uiso 1 1 calc R U
C25 C 0.5691(2) 0.49955(16) 0.16211(11) 0.0330(4) Uani 1 1 d . .
O26 O 0.49638(15) 0.55911(11) 0.22697(8) 0.0377(3) Uani 1 1 d . .
B27 B 0.5535(2) -0.02477(17) 0.23672(12) 0.0316(4) Uani 1 1 d . .
O28 O 0.66241(15) -0.07606(11) 0.19001(8) 0.0372(3) Uani 1 1 d . .
C29 C 0.7635(2) 0.00378(17) 0.16249(11) 0.0350(4) Uani 1 1 d . .
C30 C 0.8810(2) -0.0554(2) 0.12253(13) 0.0450(5) Uani 1 1 d . .
H30 H 0.8804 -0.1451 0.1124 0.054 Uiso 1 1 calc R U
C31 C 0.9947(2) 0.0152(2) 0.09860(13) 0.0467(5) Uani 1 1 d . .
H31 H 1.0690 -0.0262 0.0677 0.056 Uiso 1 1 calc R U
C32 C 1.0044(2) 0.15045(19) 0.11917(11) 0.0391(4) Uani 1 1 d . .
C33 C 1.1351(2) 0.2267(2) 0.10430(13) 0.0469(5) Uani 1 1 d . .
H33 H 1.2109 0.1862 0.0743 0.056 Uiso 1 1 calc R U
C34 C 1.1536(2) 0.3563(2) 0.13214(13) 0.0471(5) Uani 1 1 d . .
H34 H 1.2405 0.4061 0.1205 0.056 Uiso 1 1 calc R U
C35 C 1.0437(2) 0.4176(2) 0.17852(12) 0.0430(5) Uani 1 1 d . .
H35 H 1.0600 0.5084 0.2008 0.052 Uiso 1 1 calc R U
C36 C 0.9135(2) 0.34659(18) 0.19146(11) 0.0358(4) Uani 1 1 d . .
H36 H 0.8399 0.3893 0.2223 0.043 Uiso 1 1 calc R U
C37 C 0.88597(19) 0.21098(17) 0.16001(10) 0.0324(4) Uani 1 1 d . .
C38 C 0.75205(19) 0.13298(16) 0.17400(10) 0.0300(3) Uani 1 1 d . .
C39 C 0.61328(19) 0.18425(15) 0.20544(10) 0.0283(3) Uani 1 1 d . .
C40 C 0.52276(19) 0.11110(15) 0.24491(10) 0.0292(3) Uani 1 1 d . .
C41 C 0.40685(18) 0.15565(15) 0.29345(10) 0.0277(3) Uani 1 1 d . .
C42 C 0.30088(19) 0.05868(15) 0.31486(10) 0.0293(3) Uani 1 1 d . .
C43 C 0.14930(19) 0.07843(16) 0.33954(10) 0.0306(3) Uani 1 1 d . .
C44 C 0.0725(2) 0.17825(16) 0.32741(10) 0.0323(4) Uani 1 1 d . .
H44 H 0.1198 0.2339 0.3002 0.039 Uiso 1 1 calc R U
C45 C -0.0690(2) 0.19654(18) 0.35413(11) 0.0384(4) Uani 1 1 d . .
H45 H -0.1191 0.2634 0.3442 0.046 Uiso 1 1 calc R U
C46 C -0.1411(2) 0.1177(2) 0.39600(12) 0.0428(4) Uani 1 1 d . .
H46 H -0.2354 0.1348 0.4179 0.051 Uiso 1 1 calc R U
C47 C -0.0738(2) 0.0166(2) 0.40473(13) 0.0445(5) Uani 1 1 d . .
H47 H -0.1235 -0.0383 0.4318 0.053 Uiso 1 1 calc R U
C48 C 0.0687(2) -0.00887(17) 0.37440(11) 0.0366(4) Uani 1 1 d . .
C49 C 0.1297(2) -0.12265(19) 0.37513(13) 0.0444(5) Uani 1 1 d . .
H49 H 0.0785 -0.1798 0.4002 0.053 Uiso 1 1 calc R U
C50 C 0.2602(2) -0.15077(18) 0.34040(13) 0.0419(4) Uani 1 1 d . .
H50 H 0.2944 -0.2309 0.3366 0.050 Uiso 1 1 calc R U
C51 C 0.3449(2) -0.06032(16) 0.31000(11) 0.0324(4) Uani 1 1 d . .
O52 O 0.47473(15) -0.09922(11) 0.27584(8) 0.0371(3) Uani 1 1 d . .

loop_
_atom_site_aniso_label
_atom_site_aniso_U_11
_atom_site_aniso_U_22
_atom_site_aniso_U_33
_atom_site_aniso_U_23
_atom_site_aniso_U_13
_atom_site_aniso_U_12
B1 0.0335(9) 0.0240(8) 0.0400(11) 0.0083(8) 0.0053(8) 0.0069(7)
O2 0.0418(7) 0.0260(6) 0.0484(8) 0.0097(5) 0.0121(6) 0.0099(5)
C3 0.0330(9) 0.0288(8) 0.0414(10) 0.0045(7) 0.0083(7) 0.0034(7)
C4 0.0452(11) 0.0333(9) 0.0575(13) 0.0041(9) 0.0183(9) 0.0106(8)
C5 0.0493(11) 0.0412(10) 0.0516(12) -0.0031(9) 0.0221(10) 0.0060(9)
C6 0.0405(10) 0.0415(10) 0.0371(10) -0.0002(8) 0.0105(8) -0.0037(8)
C7 0.0552(13) 0.0549(12) 0.0374(11) -0.0006(9) 0.0151(9) -0.0085(10)
C8 0.0646(14) 0.0595(13) 0.0325(10) 0.0089(9) 0.0069(10) -0.0142(11)
C9 0.0470(11) 0.0502(11) 0.0363(10) 0.0148(9) -0.0034(8) -0.0062(9)
C10 0.0362(9) 0.0391(9) 0.0340(9) 0.0090(7) 0.0014(7) -0.0011(7)
C11 0.0309(8) 0.0350(9) 0.0332(9) 0.0046(7) 0.0040(7) -0.0018(7)
C12 0.0275(8) 0.0277(8) 0.0360(9) 0.0047(7) 0.0052(7) 0.0025(6)
C13 0.0276(8) 0.0263(7) 0.0319(8) 0.0093(6) 0.0053(6) 0.0051(6)
C14 0.0286(8) 0.0243(7) 0.0334(8) 0.0087(6) 0.0047(6) 0.0048(6)
C15 0.0275(7) 0.0243(7) 0.0316(8) 0.0088(6) 0.0036(6) 0.0033(6)
C16 0.0294(8) 0.0305(8) 0.0351(9) 0.0137(7) 0.0040(7) 0.0043(6)
C17 0.0317(8) 0.0381(9) 0.0334(9) 0.0157(7) 0.0033(7) 0.0057(7)
C18 0.0338(9) 0.0391(9) 0.0350(9) 0.0118(7) 0.0015(7) 0.0041(7)
C19 0.0412(10) 0.0476(10) 0.0354(10) 0.0093(8) 0.0051(8) 0.0069(8)
C20 0.0543(12) 0.0623(13) 0.0340(10) 0.0159(9) 0.0118(9) 0.0153(10)
C21 0.0616(13) 0.0614(13) 0.0439(11) 0.0293(10) 0.0188(10) 0.0126(11)
C22 0.0456(10) 0.0462(10) 0.0406(10) 0.0226(9) 0.0086(8) 0.0083(8)
C23 0.0661(14) 0.0461(11) 0.0517(12) 0.0293(10) 0.0188(11) 0.0108(10)
C24 0.0574(12) 0.0344(9) 0.0528(12) 0.0240(9) 0.0073(10) 0.0046(9)
C25 0.0352(8) 0.0300(8) 0.0357(9) 0.0125(7) 0.0055(7) 0.0040(7)
O26 0.0457(7) 0.0259(6) 0.0444(7) 0.0133(5) 0.0081(6) 0.0072(5)
B27 0.0336(9) 0.0261(8) 0.0361(10) 0.0100(8) 0.0033(8) 0.0073(7)
O28 0.0412(7) 0.0278(6) 0.0462(7) 0.0117(5) 0.0131(6) 0.0124(5)
C29 0.0357(9) 0.0345(9) 0.0362(9) 0.0100(7) 0.0083(7) 0.0102(7)
C30 0.0481(11) 0.0404(10) 0.0500(11) 0.0106(9) 0.0164(9) 0.0202(8)
C31 0.0442(11) 0.0525(11) 0.0481(11) 0.0135(9) 0.0193(9) 0.0207(9)
C32 0.0339(9) 0.0520(11) 0.0349(9) 0.0150(8) 0.0100(7) 0.0115(8)
C33 0.0350(10) 0.0679(14) 0.0432(11) 0.0218(10) 0.0126(8) 0.0116(9)
C34 0.0308(9) 0.0682(13) 0.0481(11) 0.0297(10) 0.0054(8) -0.0002(9)
C35 0.0351(9) 0.0484(11) 0.0477(11) 0.0220(9) -0.0005(8) -0.0009(8)
C36 0.0312(8) 0.0414(9) 0.0370(9) 0.0156(8) 0.0032(7) 0.0044(7)
C37 0.0290(8) 0.0413(9) 0.0297(8) 0.0139(7) 0.0042(7) 0.0079(7)
C38 0.0309(8) 0.0311(8) 0.0293(8) 0.0090(7) 0.0062(6) 0.0083(6)
C39 0.0298(8) 0.0260(7) 0.0289(8) 0.0075(6) 0.0039(6) 0.0050(6)
C40 0.0302(8) 0.0271(7) 0.0310(8) 0.0090(6) 0.0031(6) 0.0063(6)
C41 0.0297(8) 0.0260(7) 0.0294(8) 0.0106(6) 0.0045(6) 0.0056(6)
C42 0.0335(8) 0.0267(7) 0.0289(8) 0.0101(6) 0.0042(7) 0.0037(6)
C43 0.0324(8) 0.0303(8) 0.0282(8) 0.0088(6) 0.0028(6) 0.0020(6)
C44 0.0323(8) 0.0317(8) 0.0310(8) 0.0082(7) 0.0009(7) 0.0023(6)
C45 0.0336(9) 0.0409(9) 0.0381(10) 0.0078(8) 0.0012(7) 0.0071(7)
C46 0.0344(9) 0.0510(11) 0.0420(10) 0.0112(9) 0.0100(8) 0.0055(8)
C47 0.0408(10) 0.0496(11) 0.0458(11) 0.0196(9) 0.0134(9) -0.0006(8)
C48 0.0349(9) 0.0381(9) 0.0377(9) 0.0143(8) 0.0052(7) 0.0015(7)
C49 0.0467(11) 0.0404(10) 0.0538(12) 0.0265(9) 0.0132(9) 0.0016(8)
C50 0.0461(11) 0.0330(9) 0.0535(12) 0.0236(8) 0.0078(9) 0.0053(8)
C51 0.0345(9) 0.0291(8) 0.0356(9) 0.0125(7) 0.0053(7) 0.0049(6)
O52 0.0409(7) 0.0294(6) 0.0472(7) 0.0171(5) 0.0112(6) 0.0120(5)

loop_
_atom_type_symbol
_atom_type_description
_atom_type_scat_dispersion_real
_atom_type_scat_dispersion_imag
_atom_type_scat_source
C C 0.0033 0.0016 'International Tables Vol C Tables 4.2.6.8 and 6.1.1.4'
H H 0.0000 0.0000 'International Tables Vol C Tables 4.2.6.8 and 6.1.1.4'
B B 0.0013 0.0007 'International Tables Vol C Tables 4.2.6.8 and 6.1.1.4'
O O 0.0106 0.0060 'International Tables Vol C Tables 4.2.6.8 and 6.1.1.4'

loop_
_geom_angle_atom_site_label_1
_geom_angle_atom_site_label_2
_geom_angle_atom_site_label_3
_geom_angle
O26 B1 O2 117.90(15)
O26 B1 C14 121.05(17)
O2 B1 C14 121.03(16)
B1 O2 C3 118.47(14)
O2 C3 C12 122.74(16)
O2 C3 C4 114.52(16)
C12 C3 C4 122.74(18)
C5 C4 C3 119.65(19)
C5 C4 H4 120.2
C3 C4 H4 120.2
C4 C5 C6 121.01(19)
C4 C5 H5 119.5
C6 C5 H5 119.5
C7 C6 C5 121.4(2)
C7 C6 C11 119.6(2)
C5 C6 C11 118.99(19)
C8 C7 C6 121.4(2)
C8 C7 H7 119.3
C6 C7 H7 119.3
C7 C8 C9 119.5(2)
C7 C8 H8 120.2
C9 C8 H8 120.2
C10 C9 C8 120.5(2)
C10 C9 H9 119.7
C8 C9 H9 119.7
C9 C10 C11 121.40(19)
C9 C10 H10 119.3
C11 C10 H10 119.3
C6 C11 C10 117.27(18)
C6 C11 C12 119.90(17)
C10 C11 C12 122.76(17)
C3 C12 C11 116.36(16)
C3 C12 C13 119.41(16)
C11 C12 C13 124.21(15)
C14 C13 C41 115.08(15)
C14 C13 C12 116.93(14)
C41 C13 C12 127.94(15)
C13 C14 C15 124.91(15)
C13 C14 B1 117.17(15)
C15 C14 B1 117.87(15)
C14 C15 C39 114.99(14)
C14 C15 C16 116.94(14)
C39 C15 C16 128.00(15)
C25 C16 C17 116.25(15)
C25 C16 C15 119.54(15)
C17 C16 C15 124.21(15)
C18 C17 C22 117.35(17)
C18 C17 C16 123.13(16)
C22 C17 C16 119.42(16)
C19 C18 C17 121.36(17)
C19 C18 H18 119.3
C17 C18 H18 119.3
C18 C19 C20 121.07(19)
C18 C19 H19 119.5
C20 C19 H19 119.5
C21 C20 C19 119.0(2)
C21 C20 H20 120.5
C19 C20 H20 120.5
C20 C21 C22 121.85(19)
C20 C21 H21 119.1
C22 C21 H21 119.1
C21 C22 C23 121.81(18)
C21 C22 C17 118.91(18)
C23 C22 C17 119.22(18)
C24 C23 C22 120.79(18)
C24 C23 H23 119.6
C22 C23 H23 119.6
C23 C24 C25 119.63(18)
C23 C24 H24 120.2
C25 C24 H24 120.2
O26 C25 C16 122.86(15)
O26 C25 C24 114.57(16)
C16 C25 C24 122.56(17)
B1 O26 C25 119.26(14)
O52 B27 O28 117.83(15)
O52 B27 C40 121.38(16)
O28 B27 C40 120.79(16)
B27 O28 C29 118.85(14)
O28 C29 C38 123.10(16)
O28 C29 C30 114.34(16)
C38 C29 C30 122.55(17)
C31 C30 C29 119.98(18)
C31 C30 H30 120.0
C29 C30 H30 120.0
C30 C31 C32 120.60(18)
C30 C31 H31 119.7
C32 C31 H31 119.7
C33 C32 C31 120.86(18)
C33 C32 C37 119.57(18)
C31 C32 C37 119.44(17)
C34 C33 C32 121.1(2)
C34 C33 H33 119.4
C32 C33 H33 119.4
C33 C34 C35 119.97(18)
C33 C34 H34 120.0
C35 C34 H34 120.0
C36 C35 C34 120.16(19)
C36 C35 H35 119.9
C34 C35 H35 119.9
C35 C36 C37 121.57(18)
C35 C36 H36 119.2
C37 C36 H36 119.2
C36 C37 C32 117.27(16)
C36 C37 C38 123.05(16)
C32 C37 C38 119.42(16)
C29 C38 C37 116.28(15)
C29 C38 C39 119.62(15)
C37 C38 C39 123.90(15)
C40 C39 C15 115.10(15)
C40 C39 C38 116.46(14)
C15 C39 C38 128.44(15)
C39 C40 C41 124.80(15)
C39 C40 B27 118.19(15)
C41 C40 B27 116.99(15)
C40 C41 C13 114.97(14)
C40 C41 C42 117.05(14)
C13 C41 C42 127.93(15)
C51 C42 C43 116.85(15)
C51 C42 C41 119.42(15)
C43 C42 C41 123.71(15)
C44 C43 C48 117.39(16)
C44 C43 C42 123.03(15)
C48 C43 C42 119.52(15)
C45 C44 C43 121.31(17)
C45 C44 H44 119.3
C43 C44 H44 119.3
C44 C45 C46 120.94(18)
C44 C45 H45 119.5
C46 C45 H45 119.5
C47 C46 C45 118.94(18)
C47 C46 H46 120.5
C45 C46 H46 120.5
C46 C47 C48 121.50(18)
C46 C47 H47 119.3
C48 C47 H47 119.3
C47 C48 C43 119.39(17)
C47 C48 C49 121.36(17)
C43 C48 C49 119.19(17)
C50 C49 C48 120.84(17)
C50 C49 H49 119.6
C48 C49 H49 119.6
C49 C50 C51 119.66(17)
C49 C50 H50 120.2
C51 C50 H50 120.2
O52 C51 C42 122.89(15)
O52 C51 C50 114.65(15)
C42 C51 C50 122.45(17)
B27 O52 C51 118.72(14)

loop_
_geom_bond_atom_site_label_1
_geom_bond_atom_site_label_2
_geom_bond_distance
B1 O26 1.362(2)
B1 O2 1.367(2)
B1 C14 1.519(2)
O2 C3 1.377(2)
C3 C12 1.391(2)
C3 C4 1.403(3)
C4 C5 1.356(3)
C4 H4 0.9500
C5 C6 1.417(3)
C5 H5 0.9500
C6 C7 1.414(3)
C6 C11 1.419(3)
C7 C8 1.359(4)
C7 H7 0.9500
C8 C9 1.406(3)
C8 H8 0.9500
C9 C10 1.369(3)
C9 H9 0.9500
C10 C11 1.424(3)
C10 H10 0.9500
C11 C12 1.444(3)
C12 C13 1.469(2)
C13 C14 1.406(2)
C13 C41 1.424(2)
C14 C15 1.411(2)
C15 C39 1.427(2)
C15 C16 1.474(2)
C16 C25 1.393(2)
C16 C17 1.444(2)
C17 C18 1.416(3)
C17 C22 1.423(2)
C18 C19 1.359(3)
C18 H18 0.9500
C19 C20 1.405(3)
C19 H19 0.9500
C20 C21 1.351(3)
C20 H20 0.9500
C21 C22 1.417(3)
C21 H21 0.9500
C22 C23 1.418(3)
C23 C24 1.355(3)
C23 H23 0.9500
C24 C25 1.408(2)
C24 H24 0.9500
C25 O26 1.376(2)
B27 O52 1.363(2)
B27 O28 1.367(2)
B27 C40 1.518(2)
O28 C29 1.376(2)
C29 C38 1.394(2)
C29 C30 1.405(3)
C30 C31 1.350(3)
C30 H30 0.9500
C31 C32 1.416(3)
C31 H31 0.9500
C32 C33 1.417(3)
C32 C37 1.424(2)
C33 C34 1.352(3)
C33 H33 0.9500
C34 C35 1.411(3)
C34 H34 0.9500
C35 C36 1.370(3)
C35 H35 0.9500
C36 C37 1.417(2)
C36 H36 0.9500
C37 C38 1.442(2)
C38 C39 1.476(2)
C39 C40 1.409(2)
C40 C41 1.411(2)
C41 C42 1.473(2)
C42 C51 1.390(2)
C42 C43 1.445(2)
C43 C44 1.411(2)
C43 C48 1.420(2)
C44 C45 1.371(3)
C44 H44 0.9500
C45 C46 1.405(3)
C45 H45 0.9500
C46 C47 1.360(3)
C46 H46 0.9500
C47 C48 1.417(3)
C47 H47 0.9500
C48 C49 1.421(3)
C49 C50 1.358(3)
C49 H49 0.9500
C50 C51 1.412(2)
C50 H50 0.9500
C51 O52 1.377(2)

loop_
_geom_torsion_atom_site_label_1
_geom_torsion_atom_site_label_2
_geom_torsion_atom_site_label_3
_geom_torsion_atom_site_label_4
_geom_torsion
O26 B1 O2 C3 -166.51(15)
C14 B1 O2 C3 15.2(2)
B1 O2 C3 C12 -8.4(2)
B1 O2 C3 C4 172.22(16)
O2 C3 C4 C5 -176.30(18)
C12 C3 C4 C5 4.3(3)
C3 C4 C5 C6 4.5(3)
C4 C5 C6 C7 173.4(2)
C4 C5 C6 C11 -4.3(3)
C5 C6 C7 C8 -175.0(2)
C11 C6 C7 C8 2.7(3)
C6 C7 C8 C9 1.1(3)
C7 C8 C9 C10 -2.5(3)
C8 C9 C10 C11 0.0(3)
C7 C6 C11 C10 -4.9(3)
C5 C6 C11 C10 172.81(17)
C7 C6 C11 C12 177.93(17)
C5 C6 C11 C12 -4.3(3)
C9 C10 C11 C6 3.6(3)
C9 C10 C11 C12 -179.29(17)
O2 C3 C12 C11 168.16(16)
C4 C3 C12 C11 -12.5(3)
O2 C3 C12 C13 -10.4(2)
C4 C3 C12 C13 168.93(17)
C6 C11 C12 C3 12.3(2)
C10 C11 C12 C3 -164.68(16)
C6 C11 C12 C13 -169.21(16)
C10 C11 C12 C13 13.8(3)
C3 C12 C13 C14 21.8(2)
C11 C12 C13 C14 -156.58(16)
C3 C12 C13 C41 -155.45(17)
C11 C12 C13 C41 26.1(3)
C41 C13 C14 C15 -14.7(2)
C12 C13 C14 C15 167.61(15)
C41 C13 C14 B1 162.84(15)
C12 C13 C14 B1 -14.8(2)
O26 B1 C14 C13 178.54(16)
O2 B1 C14 C13 -3.3(2)
O26 B1 C14 C15 -3.7(2)
O2 B1 C14 C15 174.48(16)
C13 C14 C15 C39 -14.6(2)
B1 C14 C15 C39 167.84(15)
C13 C14 C15 C16 168.19(15)
B1 C14 C15 C16 -9.4(2)
C14 C15 C16 C25 18.0(2)
C39 C15 C16 C25 -158.83(17)
C14 C15 C16 C17 -162.30(15)
C39 C15 C16 C17 20.9(3)
C25 C16 C17 C18 -160.30(17)
C15 C16 C17 C18 20.0(3)
C25 C16 C17 C22 15.9(2)
C15 C16 C17 C22 -163.80(16)
C22 C17 C18 C19 4.9(3)
C16 C17 C18 C19 -178.83(17)
C17 C18 C19 C20 1.0(3)
C18 C19 C20 C21 -4.4(3)
C19 C20 C21 C22 1.7(3)
C20 C21 C22 C23 -172.9(2)
C20 C21 C22 C17 4.2(3)
C18 C17 C22 C21 -7.3(3)
C16 C17 C22 C21 176.25(18)
C18 C17 C22 C23 169.87(19)
C16 C17 C22 C23 -6.6(3)
C21 C22 C23 C24 172.2(2)
C17 C22 C23 C24 -4.9(3)
C22 C23 C24 C25 6.5(3)
C17 C16 C25 O26 166.46(15)
C15 C16 C25 O26 -13.8(3)
C17 C16 C25 C24 -14.9(3)
C15 C16 C25 C24 164.85(17)
C23 C24 C25 O26 -177.35(19)
C23 C24 C25 C16 3.9(3)
O2 B1 O26 C25 -169.50(15)
C14 B1 O26 C25 8.7(2)
C16 C25 O26 B1 0.1(3)
C24 C25 O26 B1 -178.65(17)
O52 B27 O28 C29 -167.75(15)
C40 B27 O28 C29 11.8(2)
B27 O28 C29 C38 -5.7(3)
B27 O28 C29 C30 173.47(17)
O28 C29 C30 C31 -174.54(19)
C38 C29 C30 C31 4.7(3)
C29 C30 C31 C32 5.2(3)
C30 C31 C32 C33 171.0(2)
C30 C31 C32 C37 -4.9(3)
C31 C32 C33 C34 -172.2(2)
C37 C32 C33 C34 3.7(3)
C32 C33 C34 C35 1.6(3)
C33 C34 C35 C36 -3.8(3)
C34 C35 C36 C37 0.8(3)
C35 C36 C37 C32 4.4(3)
C35 C36 C37 C38 178.53(17)
C33 C32 C37 C36 -6.5(3)
C31 C32 C37 C36 169.44(18)
C33 C32 C37 C38 179.10(17)
C31 C32 C37 C38 -4.9(3)
O28 C29 C38 C37 165.11(16)
C30 C29 C38 C37 -14.0(3)
O28 C29 C38 C39 -10.0(3)
C30 C29 C38 C39 170.89(17)
C36 C37 C38 C29 -160.16(17)
C32 C37 C38 C29 13.9(2)
C36 C37 C38 C39 14.7(3)
C32 C37 C38 C39 -171.28(16)
C14 C15 C39 C40 27.8(2)
C16 C15 C39 C40 -155.37(16)
C14 C15 C39 C38 -151.77(16)
C16 C15 C39 C38 25.1(3)
C29 C38 C39 C40 18.9(2)
C37 C38 C39 C40 -155.80(16)
C29 C38 C39 C15 -161.59(17)
C37 C38 C39 C15 23.7(3)
C15 C39 C40 C41 -13.8(2)
C38 C39 C40 C41 165.82(15)
C15 C39 C40 B27 167.71(15)
C38 C39 C40 B27 -12.7(2)
O52 B27 C40 C39 177.34(16)
O28 B27 C40 C39 -2.2(2)
O52 B27 C40 C41 -1.3(2)
O28 B27 C40 C41 179.14(15)
C39 C40 C41 C13 -15.5(2)
B27 C40 C41 C13 162.99(15)
C39 C40 C41 C42 166.67(15)
B27 C40 C41 C42 -14.8(2)
C14 C13 C41 C40 28.7(2)
C12 C13 C41 C40 -153.99(16)
C14 C13 C41 C42 -153.81(16)
C12 C13 C41 C42 23.5(3)
C40 C41 C42 C51 20.2(2)
C13 C41 C42 C51 -157.31(17)
C40 C41 C42 C43 -158.45(16)
C13 C41 C42 C43 24.1(3)
C51 C42 C43 C44 -163.01(16)
C41 C42 C43 C44 15.6(3)
C51 C42 C43 C48 14.0(2)
C41 C42 C43 C48 -167.33(16)
C48 C43 C44 C45 5.1(2)
C42 C43 C44 C45 -177.76(16)
C43 C44 C45 C46 1.2(3)
C44 C45 C46 C47 -4.7(3)
C45 C46 C47 C48 1.6(3)
C46 C47 C48 C43 4.9(3)
C46 C47 C48 C49 -172.5(2)
C44 C43 C48 C47 -8.1(3)
C42 C43 C48 C47 174.71(17)
C44 C43 C48 C49 169.36(17)
C42 C43 C48 C49 -7.8(3)
C47 C48 C49 C50 175.0(2)
C43 C48 C49 C50 -2.4(3)
C48 C49 C50 C51 6.1(3)
C43 C42 C51 O52 169.83(15)
C41 C42 C51 O52 -8.9(3)
C43 C42 C51 C50 -10.7(3)
C41 C42 C51 C50 170.63(17)
C49 C50 C51 O52 -179.75(18)
C49 C50 C51 C42 0.7(3)
O28 B27 O52 C51 -167.40(15)
C40 B27 O52 C51 13.0(2)
C42 C51 O52 B27 -7.9(2)
C50 C51 O52 B27 172.55(16)
